data_4109416
loop_
_publ_author_name
'Margarita G\'omez'
'Margarita Paneque'
'Manuel L. Poveda'
'Eleuterio Alvarez'

_publ_section_title
;
 Transition Metal Migration upon Attempting the Wolff Rearrangement of an
 Ir(III) Five-Membered Metallacycle
;
_journal_name_full 'Journal of the American Chemical Society'
_journal_page_first 6092
_journal_page_last 6093
_journal_paper_doi 10.1021/ja070360n
_journal_volume 129
_journal_year 2007
_chemical_formula_moiety 'C20 H26 B Ir N6 O2'
_chemical_formula_sum 'C20 H26 B Ir N6 O2'
_chemical_formula_weight 585.48
_chemical_name_systematic
; 
 ? 
;
_space_group_IT_number 14
_symmetry_cell_setting monoclinic
_symmetry_space_group_name_Hall '-P 2yn'
_symmetry_space_group_name_H-M 'P 1 21/n 1'
_atom_sites_solution_hydrogens geom
_atom_sites_solution_primary direct
_atom_sites_solution_secondary difmap
_audit_creation_method SHELXL-97
_cell_angle_alpha 90.00
_cell_angle_beta 94.738(2)
_cell_angle_gamma 90.00
_cell_formula_units_Z 4
_cell_length_a 8.0966(6)
_cell_length_b 19.5568(13)
_cell_length_c 14.0294(10)
_cell_measurement_reflns_used 6008
_cell_measurement_temperature 100(2)
_cell_measurement_theta_max 29.41
_cell_measurement_theta_min 2.54
_cell_volume 2213.9(3)
_computing_cell_refinement 'SAINT+ v. 6.04 (Bruker-AXS, 2001)'
_computing_data_collection 'SMART v. 5.625 (Bruker-AXS, 2001)'
_computing_data_reduction 'SAINT+ v. 6.04 (Bruker-AXS, 2001)'
_computing_molecular_graphics 'xp program, SHELXTL v. 6.10, BRUKER, 2000'
_computing_publication_material 'XCIF program, SHELXTL v.6.10, Bruker 2000'
_computing_structure_refinement 'SHELXL-97 (Sheldrick, 1997)'
_computing_structure_solution 'SHELXS-97 (Sheldrick, 1990)'
_diffrn_ambient_temperature 100(2)
_diffrn_detector_area_resol_mean 8.26
_diffrn_measured_fraction_theta_full 0.987
_diffrn_measured_fraction_theta_max 0.987
_diffrn_measurement_device_type 'Bruker-Nonius X8Apex II CCD area detector'
_diffrn_measurement_method 'phi and omega scans with narrow frames'
_diffrn_radiation_monochromator graphite
_diffrn_radiation_source 'fine-focus sealed tube'
_diffrn_radiation_type MoK\a
_diffrn_radiation_wavelength 0.71073
_diffrn_reflns_av_R_equivalents 0.0420
_diffrn_reflns_av_sigmaI/netI 0.0472
_diffrn_reflns_limit_h_max 11
_diffrn_reflns_limit_h_min -10
_diffrn_reflns_limit_k_max 26
_diffrn_reflns_limit_k_min -27
_diffrn_reflns_limit_l_max 19
_diffrn_reflns_limit_l_min -19
_diffrn_reflns_number 20959
_diffrn_reflns_theta_full 29.66
_diffrn_reflns_theta_max 29.66
_diffrn_reflns_theta_min 1.79
_diffrn_standards_decay_% 0
_exptl_absorpt_coefficient_mu 6.059
_exptl_absorpt_correction_T_max 0.2691
_exptl_absorpt_correction_T_min 0.1140
_exptl_absorpt_correction_type multi-scan
_exptl_absorpt_process_details
; 
 SADABS v. 2.03: Area-Detector Absorption Correction.
 (1997-2001) Bruker-AXS within SAINT+ package, v. 6.04
;
_exptl_crystal_colour colourless
_exptl_crystal_density_diffrn 1.757
_exptl_crystal_description block
_exptl_crystal_F_000 1144
_exptl_crystal_size_max 0.46
_exptl_crystal_size_mid 0.32
_exptl_crystal_size_min 0.22
_refine_diff_density_max 0.965
_refine_diff_density_min -0.738
_refine_diff_density_rms 0.097
_refine_ls_extinction_method none
_refine_ls_goodness_of_fit_ref 1.027
_refine_ls_hydrogen_treatment constr
_refine_ls_matrix_type full
_refine_ls_number_parameters 277
_refine_ls_number_reflns 6187
_refine_ls_number_restraints 296
_refine_ls_restrained_S_all 1.099
_refine_ls_R_factor_all 0.0741
_refine_ls_R_factor_gt 0.0679
_refine_ls_shift/su_max 0.001
_refine_ls_shift/su_mean 0.000
_refine_ls_structure_factor_coef Fsqd
_refine_ls_weighting_details 'calc w=1/[\s^2^(Fo^2^)+(0.0000P)^2^+150.6545P] where P=(Fo^2^+2Fc^2^)/3'
_refine_ls_weighting_scheme calc
_refine_ls_wR_factor_gt 0.1623
_refine_ls_wR_factor_ref 0.1645
_reflns_number_gt 5623
_reflns_number_total 6187
_reflns_threshold_expression >2sigma(I)
_cod_data_source_file ja070360nsi20070117_122202.cif
_cod_data_source_block 5
_cod_database_code 4109416

loop_
_symmetry_equiv_pos_as_xyz
'x, y, z'
'-x+1/2, y+1/2, -z+1/2'
'-x, -y, -z'
'x-1/2, -y-1/2, z-1/2'

loop_
_atom_site_label
_atom_site_type_symbol
_atom_site_fract_x
_atom_site_fract_y
_atom_site_fract_z
_atom_site_U_iso_or_equiv
_atom_site_adp_type
_atom_site_occupancy
_atom_site_symmetry_multiplicity
_atom_site_calc_flag
_atom_site_refinement_flags
Ir1 Ir 0.50009(10) 0.12202(4) 0.72405(6) 0.0404(3) Uani 1 1 d U
O1 O 0.697(3) 0.2204(13) 0.8529(16) 0.093(8) Uani 1 1 d U
O2 O 0.469(3) 0.2783(14) 0.5556(19) 0.108(9) Uani 1 1 d U
N1 N 0.6680(18) 0.0377(9) 0.7519(8) 0.034(2) Uani 1 1 d U
N2 N 0.607(2) -0.0244(10) 0.7691(12) 0.042(3) Uani 1 1 d U
N3 N 0.369(2) 0.0816(9) 0.8388(10) 0.035(3) Uani 1 1 d U
N4 N 0.3570(19) 0.0139(9) 0.8505(10) 0.033(3) Uani 1 1 d U
N5 N 0.3606(19) 0.0493(9) 0.6384(10) 0.036(3) Uani 1 1 d U
N6 N 0.337(2) -0.0148(9) 0.6741(12) 0.039(3) Uani 1 1 d U
C1 C 0.833(2) 0.0325(13) 0.7534(11) 0.042(3) Uani 1 1 d U
C2 C 0.874(3) -0.0366(15) 0.7714(15) 0.056(4) Uani 1 1 d U
H2 H 0.9824 -0.0555 0.7762 0.067 Uiso 1 1 calc R
C3 C 0.730(3) -0.0719(14) 0.7806(13) 0.049(4) Uani 1 1 d U
C4 C 0.952(3) 0.0917(19) 0.752(3) 0.113(12) Uani 1 1 d U
H4A H 1.0525 0.0771 0.7236 0.170 Uiso 1 1 calc R
H4B H 0.9806 0.1074 0.8177 0.170 Uiso 1 1 calc R
H4C H 0.8994 0.1291 0.7142 0.170 Uiso 1 1 calc R
C5 C 0.700(4) -0.1447(14) 0.798(2) 0.070(6) Uani 1 1 d U
H5A H 0.6733 -0.1509 0.8647 0.105 Uiso 1 1 calc R
H5B H 0.7990 -0.1711 0.7870 0.105 Uiso 1 1 calc R
H5C H 0.6064 -0.1605 0.7549 0.105 Uiso 1 1 calc R
C6 C 0.299(3) 0.1121(12) 0.9120(14) 0.047(4) Uani 1 1 d U
C7 C 0.247(3) 0.0587(13) 0.9683(16) 0.049(4) Uani 1 1 d U
H7 H 0.1946 0.0643 1.0260 0.059 Uiso 1 1 calc R
C8 C 0.279(3) 0.0001(12) 0.9302(15) 0.044(4) Uani 1 1 d U
C9 C 0.286(4) 0.1870(13) 0.9243(16) 0.070(8) Uani 1 1 d U
H9A H 0.3897 0.2045 0.9566 0.105 Uiso 1 1 calc R
H9B H 0.1941 0.1974 0.9631 0.105 Uiso 1 1 calc R
H9C H 0.2664 0.2088 0.8615 0.105 Uiso 1 1 calc R
C10 C 0.256(3) -0.0725(13) 0.9638(13) 0.051(5) Uani 1 1 d U
H10A H 0.1885 -0.0724 1.0186 0.077 Uiso 1 1 calc R
H10B H 0.3649 -0.0926 0.9830 0.077 Uiso 1 1 calc R
H10C H 0.2009 -0.0995 0.9117 0.077 Uiso 1 1 calc R
C11 C 0.281(3) 0.0485(14) 0.5484(12) 0.050(4) Uani 1 1 d U
C12 C 0.216(3) -0.0148(15) 0.5304(16) 0.056(5) Uani 1 1 d U
H12 H 0.1561 -0.0291 0.4727 0.067 Uiso 1 1 calc R
C13 C 0.252(3) -0.0544(14) 0.6107(15) 0.052(4) Uani 1 1 d U
C14 C 0.277(4) 0.1061(17) 0.4755(17) 0.073(8) Uani 1 1 d U
H14A H 0.2344 0.1477 0.5037 0.109 Uiso 1 1 calc R
H14B H 0.2047 0.0932 0.4189 0.109 Uiso 1 1 calc R
H14C H 0.3893 0.1145 0.4569 0.109 Uiso 1 1 calc R
C15 C 0.210(4) -0.1291(15) 0.627(2) 0.077(8) Uani 1 1 d U
H15A H 0.3102 -0.1570 0.6244 0.115 Uiso 1 1 calc R
H15B H 0.1257 -0.1443 0.5777 0.115 Uiso 1 1 calc R
H15C H 0.1676 -0.1342 0.6902 0.115 Uiso 1 1 calc R
C16 C 0.623(3) 0.1848(14) 0.8050(16) 0.051(4) Uani 1 1 d U
C17 C 0.355(3) 0.2022(12) 0.6805(12) 0.043(4) Uani 1 1 d U
C18 C 0.471(3) 0.2250(15) 0.6048(18) 0.061(5) Uani 1 1 d U
C19 C 0.607(3) 0.1691(14) 0.6056(15) 0.052(4) Uani 1 1 d U
H19A H 0.7204 0.1866 0.6211 0.063 Uiso 1 1 calc R
H19B H 0.6003 0.1406 0.5471 0.063 Uiso 1 1 calc R
C20 C 0.209(3) 0.2290(14) 0.6813(16) 0.057(6) Uani 1 1 d U
H20A H 0.1742 0.2628 0.6353 0.069 Uiso 1 1 calc R
H20B H 0.1376 0.2151 0.7278 0.069 Uiso 1 1 calc R
B1 B 0.421(3) -0.0338(13) 0.7709(17) 0.040(3) Uani 1 1 d U
H1 H 0.3958 -0.0826 0.7856 0.048 Uiso 1 1 calc R

loop_
_atom_site_aniso_label
_atom_site_aniso_U_11
_atom_site_aniso_U_22
_atom_site_aniso_U_33
_atom_site_aniso_U_23
_atom_site_aniso_U_13
_atom_site_aniso_U_12
Ir1 0.0385(4) 0.0436(4) 0.0394(4) 0.0116(4) 0.0048(3) -0.0027(3)
O1 0.115(19) 0.099(16) 0.063(13) 0.000(11) -0.007(12) -0.055(14)
O2 0.094(17) 0.064(16) 0.017(19) 0.006(15) 0.001(14) 0.004(13)
N1 0.039(5) 0.074(6) 0.013(4) 0.005(5) 0.001(4) 0.003(4)
N2 0.041(6) 0.059(7) 0.027(7) 0.005(7) 0.001(5) 0.004(5)
N3 0.038(7) 0.050(6) 0.017(5) 0.000(4) 0.003(5) 0.002(6)
N4 0.030(7) 0.050(6) 0.018(5) 0.010(5) -0.004(4) 0.003(6)
N5 0.028(6) 0.064(6) 0.015(5) 0.003(4) 0.001(4) 0.004(5)
N6 0.033(7) 0.053(7) 0.031(6) -0.001(5) 0.002(5) 0.003(6)
C1 0.066(6) 0.096(10) 0.015(5) 0.007(7) 0.003(5) 0.018(6)
C2 0.043(7) 0.090(11) 0.026(8) 0.001(10) 0.001(8) 0.027(7)
C3 0.055(8) 0.080(8) 0.014(7) 0.006(8) 0.007(8) 0.025(7)
C4 0.068(6) 0.096(10) 0.015(5) 0.008(7) 0.013(5) 0.028(6)
C5 0.092(18) 0.066(9) 0.051(14) -0.006(12) -0.003(13) 0.034(10)
C6 0.052(11) 0.058(7) 0.032(8) 0.001(7) 0.015(7) 0.004(9)
C7 0.043(10) 0.071(8) 0.035(9) 0.015(7) 0.015(8) 0.007(9)
C8 0.034(9) 0.064(8) 0.034(8) 0.010(7) 0.005(7) -0.007(8)
C9 0.093(2) 0.062(8) 0.031(11) -0.003(9) 0.019(8) -0.006(15)
C10 0.071(15) 0.069(9) 0.014(7) 0.008(8) 0.005(8) -0.005(11)
C11 0.061(12) 0.084(10) 0.015(6) 0.006(6) 0.003(6) -0.006(10)
C12 0.048(12) 0.084(11) 0.034(8) -0.004(8) -0.008(8) -0.005(10)
C13 0.051(12) 0.073(9) 0.031(8) -0.003(7) 0.006(7) -0.012(9)
C14 0.078(18) 0.103(17) 0.035(11) 0.029(12) -0.009(11) -0.003(16)
C15 0.09(2) 0.069(12) 0.067(17) -0.010(11) 0.004(15) -0.021(15)
C16 0.089(11) 0.069(10) 0.013(8) 0.002(7) 0.006(7) -0.010(8)
C17 0.061(9) 0.058(8) 0.013(7) 0.001(5) 0.007(6) 0.011(7)
C18 0.063(12) 0.072(9) 0.047(10) 0.028(8) 0.008(8) -0.002(8)
C19 0.049(10) 0.078(11) 0.030(7) 0.010(8) 0.009(7) -0.006(7)
C20 0.066(12) 0.075(16) 0.031(10) 0.013(10) 0.001(9) 0.022(11)
B1 0.046(7) 0.040(8) 0.035(7) 0.002(6) 0.003(6) 0.001(7)

loop_
_atom_type_symbol
_atom_type_description
_atom_type_scat_dispersion_real
_atom_type_scat_dispersion_imag
_atom_type_scat_source
C C 0.0033 0.0016 'International Tables Vol C Tables 4.2.6.8 and 6.1.1.4'
H H 0.0000 0.0000 'International Tables Vol C Tables 4.2.6.8 and 6.1.1.4'
B B 0.0013 0.0007 'International Tables Vol C Tables 4.2.6.8 and 6.1.1.4'
N N 0.0061 0.0033 'International Tables Vol C Tables 4.2.6.8 and 6.1.1.4'
O O 0.0106 0.0060 'International Tables Vol C Tables 4.2.6.8 and 6.1.1.4'
Ir Ir -1.4442 7.9887 'International Tables Vol C Tables 4.2.6.8 and 6.1.1.4'

loop_
_geom_angle_atom_site_label_1
_geom_angle_atom_site_label_2
_geom_angle_atom_site_label_3
_geom_angle
C16 Ir1 C17 86.6(10)
C16 Ir1 N5 177.7(8)
C17 Ir1 N5 94.5(8)
C16 Ir1 C19 87.8(10)
C17 Ir1 C19 72.2(9)
N5 Ir1 C19 94.5(8)
C16 Ir1 N1 95.5(9)
C17 Ir1 N1 172.3(6)
N5 Ir1 N1 83.6(6)
C19 Ir1 N1 100.5(8)
C16 Ir1 N3 93.2(8)
C17 Ir1 N3 101.5(7)
N5 Ir1 N3 84.5(6)
C19 Ir1 N3 173.5(8)
N1 Ir1 N3 85.8(6)
C16 Ir1 C18 84.2(10)
C17 Ir1 C18 36.1(8)
N5 Ir1 C18 97.9(8)
C19 Ir1 C18 36.3(9)
N1 Ir1 C18 136.7(7)
N3 Ir1 C18 137.5(8)
N2 N1 C1 108.0(17)
N2 N1 Ir1 119.4(11)
C1 N1 Ir1 132.6(15)
N1 N2 C3 111.3(19)
N1 N2 B1 119.5(17)
C3 N2 B1 129(2)
N4 N3 C6 107.7(16)
N4 N3 Ir1 120.0(11)
C6 N3 Ir1 132.1(15)
N3 N4 C8 109.9(17)
N3 N4 B1 117.9(15)
C8 N4 B1 132.0(18)
C11 N5 N6 105.0(17)
C11 N5 Ir1 135.8(16)
N6 N5 Ir1 119.2(11)
C13 N6 N5 111.6(17)
C13 N6 B1 129(2)
N5 N6 B1 119.3(17)
N1 C1 C2 107(2)
N1 C1 C4 125(2)
C2 C1 C4 127(2)
C3 C2 C1 108(2)
C3 C2 H2 125.9
C1 C2 H2 125.9
N2 C3 C2 105(2)
N2 C3 C5 123(2)
C2 C3 C5 131(2)
C1 C4 H4A 109.5
C1 C4 H4B 109.5
H4A C4 H4B 109.5
C1 C4 H4C 109.5
H4A C4 H4C 109.5
H4B C4 H4C 109.5
C3 C5 H5A 109.5
C3 C5 H5B 109.5
H5A C5 H5B 109.5
C3 C5 H5C 109.5
H5A C5 H5C 109.5
H5B C5 H5C 109.5
N3 C6 C7 105(2)
N3 C6 C9 124.3(19)
C7 C6 C9 130(2)
C8 C7 C6 110.2(19)
C8 C7 H7 124.9
C6 C7 H7 124.9
C7 C8 N4 106.7(19)
C7 C8 C10 131.7(19)
N4 C8 C10 121(2)
C6 C9 H9A 109.5
C6 C9 H9B 109.5
H9A C9 H9B 109.5
C6 C9 H9C 109.5
H9A C9 H9C 109.5
H9B C9 H9C 109.5
C8 C10 H10A 109.5
C8 C10 H10B 109.5
H10A C10 H10B 109.5
C8 C10 H10C 109.5
H10A C10 H10C 109.5
H10B C10 H10C 109.5
C12 C11 N5 109(2)
C12 C11 C14 124(2)
N5 C11 C14 126(2)
C11 C12 C13 108(2)
C11 C12 H12 126.1
C13 C12 H12 126.1
N6 C13 C12 106(2)
N6 C13 C15 125(2)
C12 C13 C15 129(2)
C11 C14 H14A 109.5
C11 C14 H14B 109.5
H14A C14 H14B 109.5
C11 C14 H14C 109.5
H14A C14 H14C 109.5
H14B C14 H14C 109.5
C13 C15 H15A 109.5
C13 C15 H15B 109.5
H15A C15 H15B 109.5
C13 C15 H15C 109.5
H15A C15 H15C 109.5
H15B C15 H15C 109.5
O1 C16 Ir1 178(3)
C20 C17 C18 120(2)
C20 C17 Ir1 145(2)
C18 C17 Ir1 93.3(15)
O2 C18 C17 130(3)
O2 C18 C19 125(2)
C17 C18 C19 105.3(18)
O2 C18 Ir1 173(2)
C17 C18 Ir1 50.6(11)
C19 C18 Ir1 55.0(10)
C18 C19 Ir1 88.8(13)
C18 C19 H19A 113.9
Ir1 C19 H19A 113.9
C18 C19 H19B 113.9
Ir1 C19 H19B 113.9
H19A C19 H19B 111.1
C17 C20 H20A 120.0
C17 C20 H20B 120.0
H20A C20 H20B 120.0
N6 B1 N2 109.0(17)
N6 B1 N4 110.1(17)
N2 B1 N4 108.9(17)
N6 B1 H1 109.6
N2 B1 H1 109.6
N4 B1 H1 109.6

loop_
_geom_bond_atom_site_label_1
_geom_bond_atom_site_label_2
_geom_bond_distance
Ir1 C16 1.90(2)
Ir1 C17 2.02(2)
Ir1 N5 2.125(17)
Ir1 C19 2.14(2)
Ir1 N1 2.152(16)
Ir1 N3 2.152(15)
Ir1 C18 2.62(2)
O1 C16 1.11(3)
O2 C18 1.25(3)
N1 N2 1.34(3)
N1 C1 1.34(2)
N2 C3 1.36(3)
N2 B1 1.52(3)
N3 N4 1.34(2)
N3 C6 1.35(2)
N4 C8 1.36(2)
N4 B1 1.57(3)
N5 C11 1.37(2)
N5 N6 1.37(2)
N6 C13 1.33(3)
N6 B1 1.51(3)
C1 C2 1.41(4)
C1 C4 1.50(4)
C2 C3 1.37(4)
C2 H2 0.9500
C3 C5 1.47(4)
C4 H4A 0.9800
C4 H4B 0.9800
C4 H4C 0.9800
C5 H5A 0.9800
C5 H5B 0.9800
C5 H5C 0.9800
C6 C7 1.40(3)
C6 C9 1.48(3)
C7 C8 1.30(3)
C7 H7 0.9500
C8 C10 1.51(3)
C9 H9A 0.9800
C9 H9B 0.9800
C9 H9C 0.9800
C10 H10A 0.9800
C10 H10B 0.9800
C10 H10C 0.9800
C11 C12 1.36(4)
C11 C14 1.52(3)
C12 C13 1.38(3)
C12 H12 0.9500
C13 C15 1.52(4)
C14 H14A 0.9800
C14 H14B 0.9800
C14 H14C 0.9800
C15 H15A 0.9800
C15 H15B 0.9800
C15 H15C 0.9800
C17 C20 1.29(3)
C17 C18 1.54(3)
C18 C19 1.55(4)
C19 H19A 0.9900
C19 H19B 0.9900
C20 H20A 0.9500
C20 H20B 0.9500
B1 H1 1.0000

loop_
_geom_torsion_atom_site_label_1
_geom_torsion_atom_site_label_2
_geom_torsion_atom_site_label_3
_geom_torsion_atom_site_label_4
_geom_torsion
C16 Ir1 N1 N2 135.0(13)
N5 Ir1 N1 N2 -42.8(12)
C19 Ir1 N1 N2 -136.2(13)
N3 Ir1 N1 N2 42.2(12)
C18 Ir1 N1 N2 -137.5(14)
C16 Ir1 N1 C1 -47.3(16)
N5 Ir1 N1 C1 134.9(15)
C19 Ir1 N1 C1 41.5(16)
N3 Ir1 N1 C1 -140.1(15)
C18 Ir1 N1 C1 40.2(19)
C1 N1 N2 C3 -1.1(19)
Ir1 N1 N2 C3 177.1(11)
C1 N1 N2 B1 -179.6(16)
Ir1 N1 N2 B1 -1(2)
C16 Ir1 N3 N4 -131.9(15)
C17 Ir1 N3 N4 140.9(14)
N5 Ir1 N3 N4 47.3(13)
N1 Ir1 N3 N4 -36.6(13)
C18 Ir1 N3 N4 143.1(14)
C16 Ir1 N3 C6 42(2)
C17 Ir1 N3 C6 -45(2)
N5 Ir1 N3 C6 -138(2)
N1 Ir1 N3 C6 137.6(19)
C18 Ir1 N3 C6 -43(2)
C6 N3 N4 C8 1(2)
Ir1 N3 N4 C8 176.0(12)
C6 N3 N4 B1 176.6(17)
Ir1 N3 N4 B1 -8(2)
C17 Ir1 N5 C11 39(2)
C19 Ir1 N5 C11 -34(2)
N1 Ir1 N5 C11 -134(2)
N3 Ir1 N5 C11 140(2)
C18 Ir1 N5 C11 3(2)
C17 Ir1 N5 N6 -142.2(13)
C19 Ir1 N5 N6 145.3(14)
N1 Ir1 N5 N6 45.3(13)
N3 Ir1 N5 N6 -41.1(13)
C18 Ir1 N5 N6 -178.3(13)
C11 N5 N6 C13 1(2)
Ir1 N5 N6 C13 -178.2(14)
C11 N5 N6 B1 175.4(18)
Ir1 N5 N6 B1 -4(2)
N2 N1 C1 C2 0.8(19)
Ir1 N1 C1 C2 -177.1(12)
N2 N1 C1 C4 -170(2)
Ir1 N1 C1 C4 12(3)
N1 C1 C2 C3 0(2)
C4 C1 C2 C3 171(2)
N1 N2 C3 C2 1(2)
B1 N2 C3 C2 179.3(19)
N1 N2 C3 C5 -178.6(19)
B1 N2 C3 C5 0(3)
C1 C2 C3 N2 0(2)
C1 C2 C3 C5 179(2)
N4 N3 C6 C7 0(2)
Ir1 N3 C6 C7 -174.3(15)
N4 N3 C6 C9 -179(2)
Ir1 N3 C6 C9 6(4)
N3 C6 C7 C8 -1(3)
C9 C6 C7 C8 179(3)
C6 C7 C8 N4 2(3)
C6 C7 C8 C10 177(2)
N3 N4 C8 C7 -1(2)
B1 N4 C8 C7 -177(2)
N3 N4 C8 C10 -176.9(18)
B1 N4 C8 C10 8(3)
N6 N5 C11 C12 -1(2)
Ir1 N5 C11 C12 177.9(16)
N6 N5 C11 C14 -176(2)
Ir1 N5 C11 C14 3(4)
N5 C11 C12 C13 1(3)
C14 C11 C12 C13 176(2)
N5 N6 C13 C12 -1(3)
B1 N6 C13 C12 -174(2)
N5 N6 C13 C15 178(2)
B1 N6 C13 C15 4(4)
C11 C12 C13 N6 0(3)
C11 C12 C13 C15 -179(3)
C16 Ir1 C17 C20 -112(3)
N5 Ir1 C17 C20 66(3)
C19 Ir1 C17 C20 159(3)
N3 Ir1 C17 C20 -19(3)
C18 Ir1 C17 C20 163(4)
C16 Ir1 C17 C18 84.8(16)
N5 Ir1 C17 C18 -97.2(15)
C19 Ir1 C17 C18 -4.0(15)
N3 Ir1 C17 C18 177.4(14)
C20 C17 C18 O2 21(5)
Ir1 C17 C18 O2 -170(3)
C20 C17 C18 C19 -164(2)
Ir1 C17 C18 C19 5(2)
C20 C17 C18 Ir1 -169(3)
C16 Ir1 C18 C17 -92.2(16)
N5 Ir1 C18 C17 86.8(15)
C19 Ir1 C18 C17 174(2)
N1 Ir1 C18 C17 175.9(12)
N3 Ir1 C18 C17 -4(2)
C16 Ir1 C18 C19 94.2(17)
C17 Ir1 C18 C19 -174(2)
N5 Ir1 C18 C19 -86.8(15)
N1 Ir1 C18 C19 2(2)
N3 Ir1 C18 C19 -177.3(13)
O2 C18 C19 Ir1 171(3)
C17 C18 C19 Ir1 -5.1(19)
C16 Ir1 C19 C18 -83.2(17)
C17 Ir1 C19 C18 4.0(15)
N5 Ir1 C19 C18 97.3(15)
N1 Ir1 C19 C18 -178.4(15)
C13 N6 B1 N2 116(2)
N5 N6 B1 N2 -58(2)
C13 N6 B1 N4 -125(2)
N5 N6 B1 N4 62(2)
N1 N2 B1 N6 61(2)
C3 N2 B1 N6 -117(2)
N1 N2 B1 N4 -59(2)
C3 N2 B1 N4 123(2)
N3 N4 B1 N6 -54(2)
C8 N4 B1 N6 121(2)
N3 N4 B1 N2 65(2)
C8 N4 B1 N2 -120(2)
